data_4083235
loop_
_publ_author_name
'Roemer, Max'
'Heinrich, Darina'
'Kang, Youn Kyung'
'Chung, Young Keun'
'Lentz, Dieter'

_publ_section_title
;
 Bulky-Alkyl-Substituted Bis(trifluorovinyl)ferrocenes:
 Redox-Autocatalytic Formation of Fluorinated Ferrocenophanes
;
_journal_issue 4
_journal_name_full Organometallics
_journal_page_first 1500
_journal_paper_doi 10.1021/om2009765
_journal_volume 31
_journal_year 2012
_chemical_formula_sum 'C22 H25 F5 Fe O'
_chemical_formula_weight 456.27
_chemical_name_systematic
; 
 ? 
;
_space_group_IT_number 15
_symmetry_cell_setting monoclinic
_symmetry_space_group_name_Hall '-C 2yc'
_symmetry_space_group_name_H-M 'C 1 2/c 1'
_atom_sites_solution_hydrogens geom
_atom_sites_solution_primary direct
_atom_sites_solution_secondary difmap
_audit_creation_method SHELXL-97
_cell_angle_alpha 90.00
_cell_angle_beta 107.056(6)
_cell_angle_gamma 90.00
_cell_formula_units_Z 8
_cell_length_a 16.578(2)
_cell_length_b 10.0275(18)
_cell_length_c 25.858(3)
_cell_measurement_reflns_used 5095
_cell_measurement_temperature 293(2)
_cell_measurement_theta_max 27.485
_cell_measurement_theta_min 0.998
_cell_volume 4109.5(10)
_computing_cell_refinement 'HKL Scalepack (Otwinowski & Minor 1997)'
_computing_data_collection 'Collect (Bruker AXS BV, 1997-2004)'
_computing_data_reduction 'HKL Denzo and Scalepack (Otwinowski & Minor 1997)'
_computing_structure_refinement 'SHELXL-97 (Sheldrick, 1997)'
_computing_structure_solution 'SHELXS-97 (Sheldrick, 1990)'
_diffrn_ambient_temperature 293(2)
_diffrn_detector 'CCD plate'
_diffrn_detector_area_resol_mean 9
_diffrn_measured_fraction_theta_full 0.994
_diffrn_measured_fraction_theta_max 0.994
_diffrn_measurement_device '95mm CCD camera on \k-goniostat'
_diffrn_measurement_device_type KappaCCD
_diffrn_measurement_method 'CCD rotation images, thick slices'
_diffrn_radiation_monochromator graphite
_diffrn_radiation_source 'fine-focus sealed tube'
_diffrn_radiation_type MoK\a
_diffrn_radiation_wavelength 0.71073
_diffrn_reflns_av_R_equivalents 0.0404
_diffrn_reflns_av_sigmaI/netI 0.0400
_diffrn_reflns_limit_h_max 21
_diffrn_reflns_limit_h_min -21
_diffrn_reflns_limit_k_max 13
_diffrn_reflns_limit_k_min -12
_diffrn_reflns_limit_l_max 33
_diffrn_reflns_limit_l_min -29
_diffrn_reflns_number 12956
_diffrn_reflns_theta_full 27.58
_diffrn_reflns_theta_max 27.58
_diffrn_reflns_theta_min 3.17
_exptl_absorpt_coefficient_mu 0.788
_exptl_absorpt_correction_type none
_exptl_crystal_colour red
_exptl_crystal_density_diffrn 1.475
_exptl_crystal_density_method 'not measured'
_exptl_crystal_description prism
_exptl_crystal_F_000 1888
_exptl_crystal_size_max 0.2
_exptl_crystal_size_mid 0.2
_exptl_crystal_size_min 0.2
_refine_diff_density_max 0.575
_refine_diff_density_min -0.238
_refine_diff_density_rms 0.048
_refine_ls_extinction_method none
_refine_ls_goodness_of_fit_ref 1.042
_refine_ls_hydrogen_treatment constr
_refine_ls_matrix_type full
_refine_ls_number_parameters 262
_refine_ls_number_reflns 4728
_refine_ls_number_restraints 0
_refine_ls_restrained_S_all 1.042
_refine_ls_R_factor_all 0.0628
_refine_ls_R_factor_gt 0.0422
_refine_ls_shift/su_max 0.001
_refine_ls_shift/su_mean 0.000
_refine_ls_structure_factor_coef Fsqd
_refine_ls_weighting_details 'calc w=1/[\s^2^(Fo^2^)+(0.0715P)^2^+1.4336P] where P=(Fo^2^+2Fc^2^)/3'
_refine_ls_weighting_scheme calc
_refine_ls_wR_factor_gt 0.1176
_refine_ls_wR_factor_ref 0.1286
_reflns_number_gt 3593
_reflns_number_total 4728
_reflns_threshold_expression >2sigma(I)
_cod_data_source_file 6a.CIF
_cod_data_source_block tbuansa
_cod_original_sg_symbol_H-M C2/c
_cod_database_code 4083235

loop_
_symmetry_equiv_pos_as_xyz
'x, y, z'
'-x, y, -z+1/2'
'x+1/2, y+1/2, z'
'-x+1/2, y+1/2, -z+1/2'
'-x, -y, -z'
'x, -y, z-1/2'
'-x+1/2, -y+1/2, -z'
'x+1/2, -y+1/2, z-1/2'

loop_
_atom_site_label
_atom_site_type_symbol
_atom_site_fract_x
_atom_site_fract_y
_atom_site_fract_z
_atom_site_U_iso_or_equiv
_atom_site_adp_type
_atom_site_occupancy
_atom_site_symmetry_multiplicity
_atom_site_calc_flag
_atom_site_refinement_flags
Fe1 Fe 0.118429(17) 0.56216(3) 0.389055(12) 0.03712(13) Uani 1 1 d .
C1 C -0.00619(14) 0.5507(2) 0.38231(12) 0.0514(6) Uani 1 1 d .
C2 C 0.00585(16) 0.5751(3) 0.33059(12) 0.0585(7) Uani 1 1 d .
H2 H -0.0136 0.6489 0.3087 0.070 Uiso 1 1 calc R
C3 C 0.05196(16) 0.4688(3) 0.31863(11) 0.0508(6) Uani 1 1 d .
H3 H 0.0681 0.4601 0.2872 0.061 Uiso 1 1 calc R
C4 C 0.07027(14) 0.3758(2) 0.36216(10) 0.0444(5) Uani 1 1 d .
C5 C 0.03324(14) 0.4276(2) 0.40122(11) 0.0474(6) Uani 1 1 d .
H5 H 0.0347 0.3871 0.4338 0.057 Uiso 1 1 calc R
C6 C 0.16887(15) 0.7472(2) 0.40353(10) 0.0446(5) Uani 1 1 d .
H6 H 0.1403 0.8262 0.3912 0.054 Uiso 1 1 calc R
C7 C 0.21818(14) 0.6737(2) 0.37708(11) 0.0462(6) Uani 1 1 d .
C8 C 0.24913(14) 0.5606(3) 0.40965(12) 0.0520(6) Uani 1 1 d .
H8 H 0.2832 0.4949 0.4017 0.062 Uiso 1 1 calc R
C9 C 0.22070(15) 0.5624(3) 0.45602(10) 0.0492(6) Uani 1 1 d .
H9 H 0.2327 0.4992 0.4835 0.059 Uiso 1 1 calc R
C10 C 0.17050(14) 0.6783(2) 0.45299(10) 0.0451(5) Uani 1 1 d .
C11 C 0.11395(17) 0.6928(3) 0.48632(12) 0.0542(6) Uani 1 1 d .
C12 C 0.0451(2) 0.8001(3) 0.47198(14) 0.0631(7) Uani 1 1 d .
C13 C -0.03271(18) 0.7741(3) 0.42277(17) 0.0734(10) Uani 1 1 d .
C14 C -0.05728(16) 0.6300(3) 0.41142(17) 0.0751(10) Uani 1 1 d .
H14 H -0.0553 0.5852 0.4454 0.090 Uiso 1 1 calc R
C15 C 0.11096(17) 0.2408(3) 0.36379(12) 0.0556(6) Uani 1 1 d .
C16 C 0.0385(2) 0.1386(3) 0.34575(18) 0.0853(11) Uani 1 1 d .
H16A H 0.0616 0.0508 0.3459 0.128 Uiso 1 1 calc R
H16B H 0.0040 0.1600 0.3099 0.128 Uiso 1 1 calc R
H16C H 0.0047 0.1415 0.3702 0.128 Uiso 1 1 calc R
C17 C 0.1636(2) 0.2338(4) 0.32449(16) 0.0772(9) Uani 1 1 d .
H18A H 0.1876 0.1463 0.3257 0.116 Uiso 1 1 calc R
H18B H 0.2080 0.2988 0.3345 0.116 Uiso 1 1 calc R
H18C H 0.1283 0.2519 0.2885 0.116 Uiso 1 1 calc R
C18 C 0.1663(2) 0.2060(3) 0.42043(14) 0.0766(9) Uani 1 1 d .
H17A H 0.1904 0.1190 0.4201 0.115 Uiso 1 1 calc R
H17B H 0.1327 0.2063 0.4450 0.115 Uiso 1 1 calc R
H17C H 0.2107 0.2706 0.4319 0.115 Uiso 1 1 calc R
C19 C 0.23900(19) 0.7144(3) 0.32623(13) 0.0626(7) Uani 1 1 d .
C20 C 0.1655(3) 0.7867(5) 0.28722(15) 0.0990(13) Uani 1 1 d .
H20A H 0.1181 0.7275 0.2758 0.148 Uiso 1 1 calc R
H20B H 0.1816 0.8157 0.2563 0.148 Uiso 1 1 calc R
H20C H 0.1504 0.8628 0.3049 0.148 Uiso 1 1 calc R
C21 C 0.2622(4) 0.5937(4) 0.2977(2) 0.1147(17) Uani 1 1 d .
H21A H 0.3099 0.5492 0.3217 0.172 Uiso 1 1 calc R
H21B H 0.2761 0.6224 0.2660 0.172 Uiso 1 1 calc R
H21C H 0.2152 0.5334 0.2876 0.172 Uiso 1 1 calc R
C22 C 0.3148(3) 0.8088(5) 0.34327(18) 0.1026(14) Uani 1 1 d .
H22A H 0.3613 0.7640 0.3682 0.154 Uiso 1 1 calc R
H22B H 0.2999 0.8863 0.3603 0.154 Uiso 1 1 calc R
H22C H 0.3306 0.8354 0.3119 0.154 Uiso 1 1 calc R
F1 F 0.07896(13) 0.91860(16) 0.46428(9) 0.0783(5) Uani 1 1 d .
F2 F 0.01714(15) 0.8169(2) 0.51575(10) 0.0989(7) Uani 1 1 d .
F3 F -0.09780(13) 0.8406(2) 0.43230(13) 0.1122(9) Uani 1 1 d .
F4 F -0.01989(12) 0.83269(17) 0.37750(10) 0.0854(6) Uani 1 1 d .
F5 F -0.14039(10) 0.6310(2) 0.37781(12) 0.1134(9) Uani 1 1 d .
O1 O 0.11446(15) 0.6184(2) 0.52311(9) 0.0729(6) Uani 1 1 d .

loop_
_atom_site_aniso_label
_atom_site_aniso_U_11
_atom_site_aniso_U_22
_atom_site_aniso_U_33
_atom_site_aniso_U_23
_atom_site_aniso_U_13
_atom_site_aniso_U_12
Fe1 0.03448(18) 0.03799(19) 0.0373(2) 0.00170(13) 0.00806(13) -0.00136(12)
C1 0.0357(11) 0.0454(13) 0.0708(18) -0.0014(12) 0.0117(11) -0.0039(10)
C2 0.0448(13) 0.0531(15) 0.0613(17) 0.0104(13) -0.0097(12) -0.0027(11)
C3 0.0531(13) 0.0522(14) 0.0396(13) -0.0012(11) 0.0022(11) -0.0086(11)
C4 0.0439(11) 0.0424(12) 0.0457(14) -0.0035(10) 0.0114(10) -0.0063(10)
C5 0.0447(12) 0.0434(13) 0.0564(15) 0.0045(11) 0.0183(11) -0.0072(10)
C6 0.0472(12) 0.0394(12) 0.0476(14) -0.0024(10) 0.0142(10) -0.0081(10)
C7 0.0407(11) 0.0483(13) 0.0513(14) -0.0058(11) 0.0162(10) -0.0117(10)
C8 0.0342(11) 0.0604(16) 0.0603(16) -0.0084(13) 0.0124(11) -0.0006(10)
C9 0.0429(12) 0.0556(14) 0.0426(14) 0.0019(11) 0.0026(10) 0.0005(10)
C10 0.0460(12) 0.0474(13) 0.0410(13) -0.0041(10) 0.0114(10) -0.0071(10)
C11 0.0655(15) 0.0527(15) 0.0484(15) -0.0049(12) 0.0229(12) -0.0055(12)
C12 0.0777(18) 0.0478(15) 0.078(2) -0.0064(14) 0.0445(16) -0.0013(13)
C13 0.0583(16) 0.0503(16) 0.120(3) 0.0038(18) 0.0390(18) 0.0139(13)
C14 0.0398(13) 0.0578(17) 0.131(3) -0.0020(18) 0.0307(16) 0.0042(12)
C15 0.0634(15) 0.0426(13) 0.0632(18) -0.0029(13) 0.0223(13) 0.0010(12)
C16 0.092(2) 0.0474(16) 0.116(3) -0.0107(18) 0.030(2) -0.0128(16)
C17 0.095(2) 0.0651(19) 0.085(2) -0.0040(17) 0.0481(19) 0.0119(17)
C18 0.091(2) 0.0598(18) 0.077(2) 0.0117(16) 0.0206(18) 0.0217(16)
C19 0.0721(17) 0.0677(18) 0.0591(18) -0.0114(15) 0.0368(14) -0.0218(14)
C20 0.121(3) 0.122(3) 0.057(2) 0.021(2) 0.031(2) -0.028(3)
C21 0.184(5) 0.089(3) 0.114(4) -0.024(3) 0.112(4) -0.030(3)
C22 0.104(3) 0.124(3) 0.095(3) -0.014(2) 0.053(2) -0.064(3)
F1 0.0942(13) 0.0457(9) 0.1060(16) -0.0070(9) 0.0464(11) -0.0047(8)
F2 0.1301(17) 0.0897(14) 0.1099(18) -0.0079(12) 0.0866(15) 0.0135(12)
F3 0.0748(12) 0.0729(13) 0.198(3) -0.0151(14) 0.0535(15) 0.0256(10)
F4 0.0865(12) 0.0530(10) 0.1090(16) 0.0212(10) 0.0168(11) 0.0087(9)
F5 0.0400(9) 0.0926(15) 0.200(3) -0.0193(16) 0.0237(12) 0.0055(9)
O1 0.0992(15) 0.0756(14) 0.0550(13) 0.0096(11) 0.0398(11) 0.0041(12)

loop_
_atom_type_symbol
_atom_type_description
_atom_type_scat_dispersion_real
_atom_type_scat_dispersion_imag
_atom_type_scat_source
C C 0.0033 0.0016 'International Tables Vol C Tables 4.2.6.8 and 6.1.1.4'
H H 0.0000 0.0000 'International Tables Vol C Tables 4.2.6.8 and 6.1.1.4'
F F 0.0171 0.0103 'International Tables Vol C Tables 4.2.6.8 and 6.1.1.4'
Fe Fe 0.3463 0.8444 'International Tables Vol C Tables 4.2.6.8 and 6.1.1.4'
O O 0.0106 0.0060 'International Tables Vol C Tables 4.2.6.8 and 6.1.1.4'

loop_
_geom_angle_atom_site_label_1
_geom_angle_atom_site_label_2
_geom_angle_atom_site_label_3
_geom_angle
C10 Fe1 C6 42.13(10)
C10 Fe1 C1 106.64(11)
C6 Fe1 C1 115.06(10)
C10 Fe1 C2 131.10(11)
C6 Fe1 C2 108.57(11)
C1 Fe1 C2 41.28(12)
C10 Fe1 C9 41.12(10)
C6 Fe1 C9 69.26(10)
C1 Fe1 C9 130.31(12)
C2 Fe1 C9 170.36(12)
C10 Fe1 C5 114.07(11)
C6 Fe1 C5 147.51(10)
C1 Fe1 C5 40.71(10)
C2 Fe1 C5 68.37(11)
C9 Fe1 C5 108.09(11)
C10 Fe1 C3 170.60(10)
C6 Fe1 C3 131.76(11)
C1 Fe1 C3 68.27(11)
C2 Fe1 C3 39.99(11)
C9 Fe1 C3 148.13(11)
C5 Fe1 C3 67.70(11)
C10 Fe1 C4 146.50(10)
C6 Fe1 C4 170.72(10)
C1 Fe1 C4 68.70(10)
C2 Fe1 C4 68.18(10)
C9 Fe1 C4 115.43(10)
C5 Fe1 C4 40.52(10)
C3 Fe1 C4 40.36(10)
C10 Fe1 C8 68.09(10)
C6 Fe1 C8 67.39(10)
C1 Fe1 C8 169.84(11)
C2 Fe1 C8 148.62(13)
C9 Fe1 C8 40.14(11)
C5 Fe1 C8 132.28(10)
C3 Fe1 C8 118.17(11)
C4 Fe1 C8 110.51(10)
C10 Fe1 C7 69.07(10)
C6 Fe1 C7 40.20(10)
C1 Fe1 C7 147.99(10)
C2 Fe1 C7 116.67(11)
C9 Fe1 C7 68.18(10)
C5 Fe1 C7 170.86(10)
C3 Fe1 C7 110.72(11)
C4 Fe1 C7 132.54(10)
C8 Fe1 C7 39.71(10)
C5 C1 C2 107.2(2)
C5 C1 C14 123.8(3)
C2 C1 C14 128.8(3)
C5 C1 Fe1 70.34(13)
C2 C1 Fe1 69.64(14)
C14 C1 Fe1 129.28(19)
C3 C2 C1 108.2(2)
C3 C2 Fe1 70.95(14)
C1 C2 Fe1 69.08(14)
C2 C3 C4 109.2(3)
C2 C3 Fe1 69.06(15)
C4 C3 Fe1 70.34(14)
C3 C4 C5 106.6(2)
C3 C4 C15 126.9(2)
C5 C4 C15 126.1(2)
C3 C4 Fe1 69.29(14)
C5 C4 Fe1 68.71(13)
C15 C4 Fe1 132.51(17)
C1 C5 C4 108.9(2)
C1 C5 Fe1 68.95(13)
C4 C5 Fe1 70.78(14)
C7 C6 C10 108.4(2)
C7 C6 Fe1 72.51(13)
C10 C6 Fe1 68.02(13)
C8 C7 C6 106.8(2)
C8 C7 C19 126.8(2)
C6 C7 C19 126.2(2)
C8 C7 Fe1 69.42(13)
C6 C7 Fe1 67.28(13)
C19 C7 Fe1 131.72(18)
C9 C8 C7 110.0(2)
C9 C8 Fe1 68.53(13)
C7 C8 Fe1 70.87(13)
C8 C9 C10 107.5(2)
C8 C9 Fe1 71.34(14)
C10 C9 Fe1 68.01(13)
C9 C10 C6 107.4(2)
C9 C10 C11 121.2(2)
C6 C10 C11 128.9(2)
C9 C10 Fe1 70.86(14)
C6 C10 Fe1 69.84(13)
C11 C10 Fe1 110.53(16)
O1 C11 C10 123.3(3)
O1 C11 C12 117.2(3)
C10 C11 C12 119.3(2)
F2 C12 F1 105.8(2)
F2 C12 C11 107.4(3)
F1 C12 C11 109.9(2)
F2 C12 C13 107.5(3)
F1 C12 C13 108.0(3)
C11 C12 C13 117.6(2)
F3 C13 F4 105.9(3)
F3 C13 C14 108.9(2)
F4 C13 C14 110.1(3)
F3 C13 C12 106.5(3)
F4 C13 C12 109.1(2)
C14 C13 C12 115.8(3)
F5 C14 C13 106.0(2)
F5 C14 C1 106.8(3)
C13 C14 C1 116.2(2)
C4 C15 C17 111.2(2)
C4 C15 C18 111.8(2)
C17 C15 C18 109.3(3)
C4 C15 C16 106.6(2)
C17 C15 C16 108.4(3)
C18 C15 C16 109.5(3)
C7 C19 C20 111.3(2)
C7 C19 C21 111.1(3)
C20 C19 C21 109.0(3)
C7 C19 C22 107.1(3)
C20 C19 C22 109.1(3)
C21 C19 C22 109.2(3)

loop_
_geom_bond_atom_site_label_1
_geom_bond_atom_site_label_2
_geom_bond_distance
Fe1 C10 2.000(2)
Fe1 C6 2.024(2)
Fe1 C1 2.025(2)
Fe1 C2 2.032(2)
Fe1 C9 2.037(2)
Fe1 C5 2.043(2)
Fe1 C3 2.057(2)
Fe1 C4 2.071(2)
Fe1 C8 2.074(2)
Fe1 C7 2.093(2)
C1 C5 1.415(3)
C1 C2 1.430(4)
C1 C14 1.513(4)
C2 C3 1.398(4)
C3 C4 1.424(4)
C4 C5 1.425(4)
C4 C15 1.508(4)
C6 C7 1.417(3)
C6 C10 1.447(4)
C7 C8 1.416(4)
C7 C19 1.511(4)
C8 C9 1.411(4)
C9 C10 1.418(4)
C10 C11 1.455(4)
C11 O1 1.207(3)
C11 C12 1.533(4)
C12 F2 1.354(3)
C12 F1 1.353(3)
C12 C13 1.546(5)
C13 F3 1.351(3)
C13 F4 1.381(4)
C13 C14 1.506(4)
C14 F5 1.397(4)
C15 C17 1.523(4)
C15 C18 1.523(4)
C15 C16 1.543(4)
C19 C20 1.519(5)
C19 C21 1.524(5)
C19 C22 1.531(4)
